data_4305015
loop_
_publ_author_name
'Jian Zhang'
'Emily Chew'
'Shumei Chen'
'Jimmy T. H. Pham'
'Xianhui Bu'

_publ_contact_author_address
;
Department of Chemistry and Biochemistry
California State University, Long Beach
1250 Bellflower Boulevard, Long Beach, CA 90840
;
_publ_contact_author_email xbu@csulb.edu
_publ_contact_author_name 'Xianhui Bu'
_publ_section_title
;
Three-Dimensional Homochiral Transition-Metal Camphorate Architectures
Directed by a Flexible Auxiliary Ligand
;
_journal_name_full 'Inorganic Chemistry'
_journal_page_first 3495
_journal_page_last 3497
_journal_paper_doi 10.1021/ic800195u
_journal_volume 47
_journal_year 2008
_chemical_formula_sum 'C33 H41 Co2 N2 O8'
_chemical_formula_weight 711.54
_chemical_name_systematic
;
 ?
;
_space_group_IT_number 15
_symmetry_cell_setting monoclinic
_symmetry_space_group_name_Hall '-C 2yc'
_symmetry_space_group_name_H-M 'C 1 2/c 1'
_atom_sites_solution_hydrogens geom
_atom_sites_solution_primary direct
_atom_sites_solution_secondary difmap
_audit_creation_method SHELXL-97
_cell_angle_alpha 90.00
_cell_angle_beta 107.527(2)
_cell_angle_gamma 90.00
_cell_formula_units_Z 4
_cell_length_a 19.0677(5)
_cell_length_b 12.3768(3)
_cell_length_c 14.1151(4)
_cell_measurement_reflns_used 3122
_cell_measurement_temperature 273(2)
_cell_measurement_theta_max 21.10
_cell_measurement_theta_min 2.24
_cell_volume 3176.48(15)
_computing_cell_refinement 'Bruker SMART'
_computing_data_collection 'Bruker SMART'
_computing_data_reduction 'Bruker SAINT'
_computing_molecular_graphics 'Bruker SHELXTL'
_computing_publication_material 'Bruker SHELXTL'
_computing_structure_refinement 'SHELXL-97 (Sheldrick, 1997)'
_computing_structure_solution 'SHELXS-97 (Sheldrick, 1990)'
_diffrn_ambient_temperature 273(2)
_diffrn_measured_fraction_theta_full 1.000
_diffrn_measured_fraction_theta_max 1.000
_diffrn_measurement_device_type 'CCD area detector'
_diffrn_measurement_method 'phi and omega scans'
_diffrn_radiation_monochromator graphite
_diffrn_radiation_source 'fine-focus sealed tube'
_diffrn_radiation_type MoK\a
_diffrn_radiation_wavelength 0.71073
_diffrn_reflns_av_R_equivalents 0.0710
_diffrn_reflns_av_sigmaI/netI 0.0544
_diffrn_reflns_limit_h_max 20
_diffrn_reflns_limit_h_min -20
_diffrn_reflns_limit_k_max 12
_diffrn_reflns_limit_k_min -13
_diffrn_reflns_limit_l_max 15
_diffrn_reflns_limit_l_min -15
_diffrn_reflns_number 12899
_diffrn_reflns_theta_full 22.30
_diffrn_reflns_theta_max 22.30
_diffrn_reflns_theta_min 1.99
_exptl_absorpt_coefficient_mu 1.099
_exptl_absorpt_correction_type none
_exptl_crystal_colour red
_exptl_crystal_density_diffrn 1.488
_exptl_crystal_density_method 'not measured'
_exptl_crystal_description prism
_exptl_crystal_F_000 1484
_exptl_crystal_size_max .25
_exptl_crystal_size_mid .18
_exptl_crystal_size_min .09
_refine_diff_density_max 0.905
_refine_diff_density_min -0.389
_refine_diff_density_rms 0.076
_refine_ls_extinction_method none
_refine_ls_goodness_of_fit_ref 1.066
_refine_ls_hydrogen_treatment constr
_refine_ls_matrix_type full
_refine_ls_number_parameters 204
_refine_ls_number_reflns 2030
_refine_ls_number_restraints 0
_refine_ls_restrained_S_all 1.066
_refine_ls_R_factor_all 0.0798
_refine_ls_R_factor_gt 0.0522
_refine_ls_shift/su_max 0.000
_refine_ls_shift/su_mean 0.000
_refine_ls_structure_factor_coef Fsqd
_refine_ls_weighting_details 'calc w=1/[\s^2^(Fo^2^)+(0.0902P)^2^+4.8273P] where P=(Fo^2^+2Fc^2^)/3'
_refine_ls_weighting_scheme calc
_refine_ls_wR_factor_gt 0.1493
_refine_ls_wR_factor_ref 0.1626
_reflns_number_gt 1390
_reflns_number_total 2030
_reflns_threshold_expression >2sigma(I)
_cod_data_source_file ic800195u-file003_5.cif
_cod_data_source_block 4a
_cod_depositor_comments
;
The following automatic conversions were performed:
'_symmetry_cell_setting' value 'Monoclinic' changed to 'monoclinic'
according to '/home/saulius/struct/CIF-dictionaries/cif_core.dic'
dictionary named 'cif_core.dic' version 2.4.1 from 2010-06-29.

Automatic conversion script
Id: cif_fix_enum 1527 2010-12-29 10:47:43Z saulius 
;
_cod_original_cell_volume 3176.47(14)
_cod_database_code 4305015

loop_
_symmetry_equiv_pos_as_xyz
'x, y, z'
'-x, y, -z+1/2'
'x+1/2, y+1/2, z'
'-x+1/2, y+1/2, -z+1/2'
'-x, -y, -z'
'x, -y, z-1/2'
'-x+1/2, -y+1/2, -z'
'x+1/2, -y+1/2, z-1/2'

loop_
_atom_site_label
_atom_site_type_symbol
_atom_site_fract_x
_atom_site_fract_y
_atom_site_fract_z
_atom_site_U_iso_or_equiv
_atom_site_adp_type
_atom_site_occupancy
_atom_site_symmetry_multiplicity
_atom_site_calc_flag
_atom_site_refinement_flags
_atom_site_disorder_assembly
_atom_site_disorder_group
Co1 Co 0.17121(5) 0.23479(7) 0.00029(6) 0.0502(4) Uani 1 1 d . . .
O1 O 0.1591(2) 0.2641(3) -0.1424(3) 0.0530(11) Uani 1 1 d . . .
O2 O 0.2271(3) 0.6026(3) -0.4666(3) 0.0598(12) Uani 1 1 d . . .
O3 O 0.2730(3) 0.3122(3) -0.1369(3) 0.0520(11) Uani 1 1 d . . .
O4 O 0.1150(3) 0.6384(4) -0.4674(3) 0.0622(13) Uani 1 1 d . . .
C5 C 0.1671(5) 0.5703(5) -0.4554(4) 0.0550(18) Uani 1 1 d . . .
C6 C 0.2053(4) 0.2991(5) -0.1817(5) 0.0477(16) Uani 1 1 d . . .
N1 N 0.0987(3) 0.1066(4) -0.0365(4) 0.0504(14) Uani 1 1 d . . .
C8 C 0.1781(4) 0.3242(5) -0.2925(4) 0.0510(17) Uani 1 1 d . . .
H8A H 0.1330 0.2824 -0.3214 0.061 Uiso 1 1 calc R . .
C9 C 0.1582(4) 0.4551(5) -0.4260(4) 0.0547(18) Uani 1 1 d . . .
C10 C 0.1593(4) 0.4449(5) -0.3155(5) 0.066(2) Uani 1 1 d . . .
C11 C 0.0313(4) 0.1223(6) -0.0977(5) 0.0622(19) Uani 1 1 d . . .
H11A H 0.0138 0.1927 -0.1096 0.075 Uiso 1 1 calc R . .
C12 C 0.1198(4) 0.0063(6) -0.0198(5) 0.0604(19) Uani 1 1 d . . .
H12A H 0.1661 -0.0066 0.0247 0.072 Uiso 1 1 calc R . .
C13 C 0.2162(5) 0.5198(5) -0.2492(5) 0.083(3) Uani 1 1 d . . .
H13A H 0.2152 0.5131 -0.1819 0.125 Uiso 1 1 calc R . .
H13B H 0.2052 0.5931 -0.2710 0.125 Uiso 1 1 calc R . .
H13C H 0.2642 0.5008 -0.2527 0.125 Uiso 1 1 calc R . .
C14 C 0.0105(4) -0.0663(6) -0.1288(5) 0.0579(19) Uani 1 1 d . . .
C15 C -0.0140(4) 0.0381(6) -0.1446(5) 0.065(2) Uani 1 1 d . . .
H15A H -0.0608 0.0526 -0.1868 0.078 Uiso 1 1 calc R . .
C17 C 0.0786(4) -0.0814(5) -0.0635(5) 0.063(2) Uani 1 1 d . . .
H17A H 0.0972 -0.1509 -0.0485 0.075 Uiso 1 1 calc R . .
C18 C 0.2206(5) 0.3814(6) -0.4314(7) 0.097(3) Uani 1 1 d . . .
H18A H 0.2086 0.3467 -0.4959 0.117 Uiso 1 1 calc R . .
H18B H 0.2654 0.4229 -0.4217 0.117 Uiso 1 1 calc R . .
C19 C 0.2314(5) 0.2976(6) -0.3507(5) 0.078(2) Uani 1 1 d . . .
H19A H 0.2816 0.2994 -0.3073 0.094 Uiso 1 1 calc R . .
H19B H 0.2214 0.2260 -0.3796 0.094 Uiso 1 1 calc R . .
C20 C 0.0000 -0.2218(7) -0.2500 0.079(4) Uani 1 2 d S . .
H20A H 0.0000 -0.2970 -0.2500 0.095 Uiso 1 2 calc SR . .
C21 C 0.0906(6) 0.4070(8) -0.4991(8) 0.141(4) Uani 1 1 d . . .
H21A H 0.0941 0.4143 -0.5653 0.212 Uiso 1 1 calc R . .
H21B H 0.0476 0.4441 -0.4943 0.212 Uiso 1 1 calc R . .
H21C H 0.0872 0.3318 -0.4843 0.212 Uiso 1 1 calc R . .
C22 C -0.0360(4) -0.1575(6) -0.1866(5) 0.075(2) Uani 1 1 d . . .
H22A H -0.0483 -0.2062 -0.1401 0.090 Uiso 1 1 calc R . .
H22B H -0.0817 -0.1276 -0.2292 0.090 Uiso 1 1 calc R . .
C1 C 0.0838(5) 0.4714(8) -0.3000(7) 0.107(3) Uani 1 1 d . . .
H1A H 0.0879 0.4662 -0.2307 0.160 Uiso 1 1 calc R . .
H1B H 0.0475 0.4210 -0.3369 0.160 Uiso 1 1 calc R . .
H1C H 0.0693 0.5434 -0.3229 0.160 Uiso 1 1 calc R . .

loop_
_atom_site_aniso_label
_atom_site_aniso_U_11
_atom_site_aniso_U_22
_atom_site_aniso_U_33
_atom_site_aniso_U_23
_atom_site_aniso_U_13
_atom_site_aniso_U_12
Co1 0.0661(7) 0.0467(6) 0.0357(5) -0.0022(4) 0.0119(4) -0.0162(5)
O1 0.065(3) 0.056(3) 0.038(2) -0.002(2) 0.016(2) -0.009(2)
O2 0.084(4) 0.045(3) 0.052(3) 0.004(2) 0.022(3) 0.002(3)
O3 0.066(3) 0.048(3) 0.040(2) -0.002(2) 0.014(2) -0.007(2)
O4 0.073(3) 0.056(3) 0.055(3) 0.007(2) 0.015(2) 0.018(3)
C5 0.075(6) 0.055(5) 0.029(4) 0.002(3) 0.008(4) 0.004(4)
C6 0.064(5) 0.037(4) 0.041(4) -0.006(3) 0.015(4) -0.005(3)
N1 0.063(4) 0.042(3) 0.049(3) -0.003(3) 0.019(3) -0.008(3)
C8 0.071(5) 0.038(4) 0.040(4) -0.001(3) 0.011(3) -0.008(3)
C9 0.081(5) 0.046(4) 0.032(3) 0.003(3) 0.008(3) -0.005(4)
C10 0.105(6) 0.048(4) 0.044(4) -0.002(3) 0.019(4) 0.008(4)
C11 0.069(5) 0.051(4) 0.066(5) -0.013(4) 0.019(4) -0.006(4)
C12 0.065(5) 0.070(5) 0.044(4) -0.002(4) 0.013(4) -0.009(4)
C13 0.147(7) 0.043(4) 0.043(4) -0.001(3) 0.002(4) -0.017(4)
C14 0.082(6) 0.059(5) 0.042(4) -0.010(3) 0.033(4) -0.023(4)
C15 0.059(5) 0.076(6) 0.058(5) -0.014(4) 0.014(4) -0.014(4)
C17 0.083(6) 0.047(4) 0.054(4) 0.001(3) 0.014(4) -0.013(4)
C18 0.166(9) 0.047(5) 0.114(7) 0.011(4) 0.096(7) 0.022(5)
C19 0.106(6) 0.080(5) 0.050(4) 0.003(4) 0.028(4) 0.028(5)
C20 0.148(11) 0.030(5) 0.054(6) 0.000 0.023(7) 0.000
C21 0.184(11) 0.107(8) 0.098(8) 0.001(6) -0.008(8) -0.020(8)
C22 0.106(6) 0.063(5) 0.053(4) 0.000(4) 0.018(4) -0.039(5)
C1 0.110(7) 0.125(8) 0.097(7) 0.021(6) 0.051(6) 0.049(6)

loop_
_atom_type_symbol
_atom_type_description
_atom_type_scat_dispersion_real
_atom_type_scat_dispersion_imag
_atom_type_scat_source
C C 0.0033 0.0016 'International Tables Vol C Tables 4.2.6.8 and 6.1.1.4'
H H 0.0000 0.0000 'International Tables Vol C Tables 4.2.6.8 and 6.1.1.4'
N N 0.0061 0.0033 'International Tables Vol C Tables 4.2.6.8 and 6.1.1.4'
O O 0.0106 0.0060 'International Tables Vol C Tables 4.2.6.8 and 6.1.1.4'
Co Co 0.3494 0.9721 'International Tables Vol C Tables 4.2.6.8 and 6.1.1.4'

loop_
_geom_angle_atom_site_label_1
_geom_angle_atom_site_label_2
_geom_angle_atom_site_label_3
_geom_angle
_geom_angle_site_symmetry_1
_geom_angle_site_symmetry_3
_geom_angle_publ_flag
O3 Co1 O1 154.18(19) 7 . ?
O3 Co1 O4 99.96(17) 7 6_566 ?
O1 Co1 O4 100.26(17) . 6_566 ?
O3 Co1 N1 98.11(19) 7 . ?
O1 Co1 N1 91.19(19) . . ?
O4 Co1 N1 106.9(2) 6_566 . ?
O3 Co1 O2 88.78(16) 7 6_566 ?
O1 Co1 O2 87.19(16) . 6_566 ?
O4 Co1 O2 60.83(18) 6_566 6_566 ?
N1 Co1 O2 167.0(2) . 6_566 ?
O3 Co1 C5 95.02(18) 7 6_566 ?
O1 Co1 C5 94.27(18) . 6_566 ?
O4 Co1 C5 30.5(2) 6_566 6_566 ?
N1 Co1 C5 137.3(3) . 6_566 ?
O2 Co1 C5 30.32(19) 6_566 6_566 ?
C6 O1 Co1 129.0(4) . . ?
C5 O2 Co1 85.4(4) . 6_565 ?
C6 O3 Co1 127.9(4) . 7 ?
C5 O4 Co1 95.6(4) . 6_565 ?
O2 C5 O4 118.2(6) . . ?
O2 C5 C9 120.9(7) . . ?
O4 C5 C9 120.9(7) . . ?
O2 C5 Co1 64.3(3) . 6_565 ?
O4 C5 Co1 53.9(3) . 6_565 ?
C9 C5 Co1 174.6(6) . 6_565 ?
O1 C6 O3 124.9(6) . . ?
O1 C6 C8 117.2(6) . . ?
O3 C6 C8 117.9(6) . . ?
C12 N1 C11 116.3(6) . . ?
C12 N1 Co1 122.6(5) . . ?
C11 N1 Co1 119.6(4) . . ?
C19 C8 C6 115.6(6) . . ?
C19 C8 C10 104.2(5) . . ?
C6 C8 C10 113.5(5) . . ?
C19 C8 H8A 107.7 . . ?
C6 C8 H8A 107.7 . . ?
C10 C8 H8A 107.7 . . ?
C5 C9 C21 109.2(6) . . ?
C5 C9 C18 113.5(6) . . ?
C21 C9 C18 104.4(7) . . ?
C5 C9 C10 112.5(5) . . ?
C21 C9 C10 113.8(7) . . ?
C18 C9 C10 103.1(5) . . ?
C13 C10 C8 112.6(6) . . ?
C13 C10 C1 107.7(6) . . ?
C8 C10 C1 109.8(6) . . ?
C13 C10 C9 111.1(6) . . ?
C8 C10 C9 102.7(5) . . ?
C1 C10 C9 112.9(6) . . ?
N1 C11 C15 122.7(7) . . ?
N1 C11 H11A 118.6 . . ?
C15 C11 H11A 118.6 . . ?
N1 C12 C17 124.6(7) . . ?
N1 C12 H12A 117.7 . . ?
C17 C12 H12A 117.7 . . ?
C10 C13 H13A 109.5 . . ?
C10 C13 H13B 109.5 . . ?
H13A C13 H13B 109.5 . . ?
C10 C13 H13C 109.5 . . ?
H13A C13 H13C 109.5 . . ?
H13B C13 H13C 109.5 . . ?
C17 C14 C15 116.6(6) . . ?
C17 C14 C22 123.2(7) . . ?
C15 C14 C22 120.1(7) . . ?
C14 C15 C11 119.9(7) . . ?
C14 C15 H15A 120.0 . . ?
C11 C15 H15A 120.0 . . ?
C14 C17 C12 119.8(7) . . ?
C14 C17 H17A 120.1 . . ?
C12 C17 H17A 120.1 . . ?
C19 C18 C9 107.8(6) . . ?
C19 C18 H18A 110.1 . . ?
C9 C18 H18A 110.1 . . ?
C19 C18 H18B 110.1 . . ?
C9 C18 H18B 110.1 . . ?
H18A C18 H18B 108.5 . . ?
C18 C19 C8 107.3(6) . . ?
C18 C19 H19A 110.2 . . ?
C8 C19 H19A 110.2 . . ?
C18 C19 H19B 110.2 . . ?
C8 C19 H19B 110.2 . . ?
H19A C19 H19B 108.5 . . ?
C22 C20 C22 116.3(8) 2_554 . ?
C22 C20 H20A 121.8 2_554 . ?
C22 C20 H20A 121.8 . . ?
C9 C21 H21A 109.5 . . ?
C9 C21 H21B 109.5 . . ?
H21A C21 H21B 109.5 . . ?
C9 C21 H21C 109.5 . . ?
H21A C21 H21C 109.5 . . ?
H21B C21 H21C 109.5 . . ?
C20 C22 C14 114.6(6) . . ?
C20 C22 H22A 108.6 . . ?
C14 C22 H22A 108.6 . . ?
C20 C22 H22B 108.6 . . ?
C14 C22 H22B 108.6 . . ?
H22A C22 H22B 107.6 . . ?
C10 C1 H1A 109.5 . . ?
C10 C1 H1B 109.5 . . ?
H1A C1 H1B 109.5 . . ?
C10 C1 H1C 109.5 . . ?
H1A C1 H1C 109.5 . . ?
H1B C1 H1C 109.5 . . ?

loop_
_geom_bond_atom_site_label_1
_geom_bond_atom_site_label_2
_geom_bond_distance
_geom_bond_site_symmetry_2
_geom_bond_publ_flag
Co1 O3 1.988(4) 7 ?
Co1 O1 1.990(4) . ?
Co1 O4 2.028(5) 6_566 ?
Co1 N1 2.066(5) . ?
Co1 O2 2.260(4) 6_566 ?
Co1 C5 2.499(7) 6_566 ?
O1 C6 1.252(7) . ?
O2 C5 1.266(8) . ?
O2 Co1 2.260(4) 6_565 ?
O3 C6 1.265(7) . ?
O3 Co1 1.988(4) 7 ?
O4 C5 1.275(8) . ?
O4 Co1 2.028(5) 6_565 ?
C5 C9 1.509(9) . ?
C5 Co1 2.499(7) 6_565 ?
C6 C8 1.524(8) . ?
N1 C12 1.304(8) . ?
N1 C11 1.329(8) . ?
C8 C19 1.524(9) . ?
C8 C10 1.547(8) . ?
C8 H8A 0.9800 . ?
C9 C21 1.510(10) . ?
C9 C18 1.520(10) . ?
C9 C10 1.559(9) . ?
C10 C13 1.517(9) . ?
C10 C1 1.555(10) . ?
C11 C15 1.387(9) . ?
C11 H11A 0.9300 . ?
C12 C17 1.372(9) . ?
C12 H12A 0.9300 . ?
C13 H13A 0.9600 . ?
C13 H13B 0.9600 . ?
C13 H13C 0.9600 . ?
C14 C17 1.361(9) . ?
C14 C15 1.370(9) . ?
C14 C22 1.514(9) . ?
C15 H15A 0.9300 . ?
C17 H17A 0.9300 . ?
C18 C19 1.507(9) . ?
C18 H18A 0.9700 . ?
C18 H18B 0.9700 . ?
C19 H19A 0.9700 . ?
C19 H19B 0.9700 . ?
C20 C22 1.508(8) 2_554 ?
C20 C22 1.508(8) . ?
C20 H20A 0.9300 . ?
C21 H21A 0.9600 . ?
C21 H21B 0.9600 . ?
C21 H21C 0.9600 . ?
C22 H22A 0.9700 . ?
C22 H22B 0.9700 . ?
C1 H1A 0.9600 . ?
C1 H1B 0.9600 . ?
C1 H1C 0.9600 . ?
